data_4088635
loop_
_publ_author_name
'Nakamura, Masashi'
'Ooyama, Yousuke'
'Hayakawa, Shinjiro'
'Nishino, Makoto'
'Ohshita, Joji'

_publ_section_title
;
 Synthesis of Poly(dithienogermole)s
;
_journal_issue 14
_journal_name_full Organometallics
_journal_page_first 2333
_journal_paper_doi 10.1021/acs.organomet.6b00263
_journal_volume 35
_journal_year 2016
_chemical_absolute_configuration 'CHOOSE rm ad rmad syn or unk'
_chemical_formula_moiety 'C20 H18 Ge2 S4'
_chemical_formula_sum 'C20 H18 Ge2 S4'
_chemical_formula_weight 531.78
_space_group_crystal_system orthorhombic
_space_group_IT_number 19
_space_group_name_Hall 'P 2ac 2ab'
_space_group_name_H-M_alt 'P 21 21 21'
_atom_sites_solution_hydrogens geom
_atom_sites_solution_primary direct
_atom_sites_solution_secondary difmap
_cell_angle_alpha 90.0000
_cell_angle_beta 90.0000
_cell_angle_gamma 90.0000
_cell_formula_units_Z 4
_cell_length_a 7.3906(5)
_cell_length_b 10.8532(5)
_cell_length_c 26.5171(12)
_cell_measurement_reflns_used 18323
_cell_measurement_temperature 123
_cell_measurement_theta_max 27.52
_cell_measurement_theta_min 3.08
_cell_volume 2127.0(2)
_computing_cell_refinement 'RAPID AUTO'
_computing_data_collection 'RAPID AUTO (Rigaku, ????)'
_computing_data_reduction 'RAPID AUTO'
_computing_molecular_graphics 'CrystalStructure 4.1'
_computing_publication_material 'CrystalStructure 4.1 (Rigaku, 2014)'
_computing_structure_refinement 'SHELXL97 (Sheldrick, 2008)'
_computing_structure_solution 'SHELXS97 (Sheldrick, 2008)'
_diffrn_ambient_temperature 123
_diffrn_detector_area_resol_mean 10.000
_diffrn_measured_fraction_theta_full 0.997
_diffrn_measured_fraction_theta_max 0.997
_diffrn_measurement_device_type 'Rigaku R-AXIS RAPID'
_diffrn_measurement_method \w
_diffrn_radiation_type 'Mo K\a'
_diffrn_radiation_wavelength 0.71075
_diffrn_reflns_av_R_equivalents 0.0419
_diffrn_reflns_Laue_measured_fraction_full 0.000
_diffrn_reflns_Laue_measured_fraction_max 0.000
_diffrn_reflns_limit_h_max 9
_diffrn_reflns_limit_h_min -9
_diffrn_reflns_limit_k_max 14
_diffrn_reflns_limit_k_min -14
_diffrn_reflns_limit_l_max 34
_diffrn_reflns_limit_l_min -34
_diffrn_reflns_number 20872
_diffrn_reflns_point_group_measured_fraction_full 0.000
_diffrn_reflns_point_group_measured_fraction_max 0.000
_diffrn_reflns_theta_full 27.470
_diffrn_reflns_theta_max 27.470
_diffrn_reflns_theta_min 3.073
_diffrn_standards_number 0
_exptl_absorpt_coefficient_mu 3.220
_exptl_absorpt_correction_T_max 0.725
_exptl_absorpt_correction_T_min 0.335
_exptl_absorpt_correction_type multi-scan
_exptl_absorpt_process_details 'ABSCOR (Rigaku, 1995)'
_exptl_crystal_colour colorless
_exptl_crystal_density_diffrn 1.661
_exptl_crystal_density_method 'not measured'
_exptl_crystal_description block
_exptl_crystal_F_000 1064.00
_exptl_crystal_size_max 0.350
_exptl_crystal_size_mid 0.100
_exptl_crystal_size_min 0.100
_refine_diff_density_max 0.40
_refine_diff_density_min -0.39
_refine_ls_abs_structure_details 'Flack, H. D. (1983), Acta Cryst. A39, 876-881.  2071 Friedel Pairs'
_refine_ls_abs_structure_Flack 0.008(8)
_refine_ls_extinction_method none
_refine_ls_goodness_of_fit_ref 0.626
_refine_ls_hydrogen_treatment constr
_refine_ls_number_parameters 235
_refine_ls_number_reflns 4855
_refine_ls_number_restraints 0
_refine_ls_R_factor_all 0.0288
_refine_ls_R_factor_gt 0.0242
_refine_ls_shift/su_max 0.001
_refine_ls_structure_factor_coef Fsqd
_refine_ls_weighting_details 'w = 1/[\s^2^(Fo^2^)+(0.1000P)^2^+0.0000P] where P=(Fo^2^+2Fc^2^)/3'
_refine_ls_weighting_scheme calc
_refine_ls_wR_factor_gt 0.0722
_refine_ls_wR_factor_ref 0.0787
_reflns_number_gt 4473
_reflns_number_total 4855
_reflns_threshold_expression F^2^>2.0\s(F^2^)
_cod_data_source_file om6b00263_si_002.cif
_cod_data_source_block dDTGH
_cod_original_cell_volume 2126.98(18)
_cod_database_code 4088635

loop_
_symmetry_equiv_pos_site_id
_space_group_symop_operation_xyz
1 +X,+Y,+Z
2 1/2+X,1/2-Y,-Z
3 -X,1/2+Y,1/2-Z
4 1/2-X,-Y,1/2+Z

loop_
_atom_site_label
_atom_site_type_symbol
_atom_site_fract_x
_atom_site_fract_y
_atom_site_fract_z
_atom_site_U_iso_or_equiv
_atom_site_adp_type
_atom_site_occupancy
_atom_site_site_symmetry_multiplicity
_atom_site_calc_flag
_atom_site_refinement_flags
Ge1 Ge 0.04639(4) 0.38196(3) 0.163545(10) 0.02104(8) Uani 1 4 d .
Ge2 Ge 0.15593(4) 0.53810(3) 0.106139(10) 0.02509(9) Uani 1 4 d .
S1 S 0.44133(10) 0.11245(7) 0.21356(3) 0.02724(15) Uani 1 4 d .
S2 S 0.29009(11) 0.33122(8) 0.31065(3) 0.02868(16) Uani 1 4 d .
S3 S 0.24615(12) 0.39695(7) -0.04472(3) 0.03327(17) Uani 1 4 d .
S4 S -0.16436(13) 0.58265(7) -0.02969(3) 0.03518(19) Uani 1 4 d .
C1 C 0.4002(5) 0.0741(3) 0.15183(11) 0.0319(7) Uani 1 4 d .
C2 C 0.2782(5) 0.1503(3) 0.12969(11) 0.0306(6) Uani 1 4 d .
C3 C 0.2122(4) 0.2418(3) 0.16276(10) 0.0236(5) Uani 1 4 d .
C4 C 0.2887(4) 0.2317(3) 0.21030(10) 0.0214(5) Uani 1 4 d .
C5 C 0.2306(4) 0.3195(3) 0.24801(10) 0.0218(5) Uani 1 4 d .
C6 C 0.1043(4) 0.4074(3) 0.23483(10) 0.0218(5) Uani 1 4 d .
C7 C 0.0575(4) 0.4855(3) 0.27580(10) 0.0276(6) Uani 1 4 d .
C8 C 0.1481(4) 0.4555(3) 0.31889(11) 0.0314(6) Uani 1 4 d .
C9 C -0.2042(4) 0.3338(3) 0.15161(12) 0.0322(7) Uani 1 4 d .
C10 C -0.3391(5) 0.4309(3) 0.16705(15) 0.0417(8) Uani 1 4 d .
C11 C 0.4258(5) 0.3394(4) -0.01074(12) 0.0390(8) Uani 1 4 d .
C12 C 0.4196(4) 0.3762(3) 0.03865(12) 0.0349(7) Uani 1 4 d .
C13 C 0.2692(4) 0.4536(3) 0.04929(10) 0.0281(6) Uani 1 4 d .
C14 C 0.1612(4) 0.4713(3) 0.00729(10) 0.0260(6) Uani 1 4 d .
C15 C 0.0001(4) 0.5439(3) 0.01359(10) 0.0256(6) Uani 1 4 d .
C16 C -0.0363(5) 0.5942(3) 0.06072(10) 0.0264(6) Uani 1 4 d .
C17 C -0.1978(5) 0.6639(3) 0.06002(11) 0.0349(7) Uani 1 4 d .
C18 C -0.2813(5) 0.6664(3) 0.01463(13) 0.0401(8) Uani 1 4 d .
C19 C 0.3012(5) 0.6687(4) 0.13761(13) 0.0420(8) Uani 1 4 d .
C20 C 0.2101(6) 0.7344(5) 0.1781(2) 0.081(2) Uani 1 4 d .
H1 H 0.4565 0.00703 0.13503 0.0383 Uiso 1 4 calc R
H2 H 0.24116 0.14281 0.09553 0.0367 Uiso 1 4 calc R
H7 H -0.02724 0.55105 0.27346 0.0331 Uiso 1 4 calc R
H8 H 0.13453 0.49822 0.34992 0.0377 Uiso 1 4 calc R
H9A H -0.22019 0.31578 0.11528 0.0386 Uiso 1 4 calc R
H9B H -0.22976 0.25714 0.17054 0.0386 Uiso 1 4 calc R
H10A H -0.29373 0.51238 0.1574 0.0500 Uiso 1 4 calc R
H10B H -0.35657 0.42795 0.20367 0.0500 Uiso 1 4 calc R
H10C H -0.45484 0.41546 0.15014 0.0500 Uiso 1 4 calc R
H11 H 0.51791 0.28848 -0.02453 0.0468 Uiso 1 4 calc R
H12 H 0.50654 0.35257 0.06318 0.0419 Uiso 1 4 calc R
H17 H -0.24372 0.70538 0.08887 0.0419 Uiso 1 4 calc R
H18 H -0.39092 0.70919 0.00805 0.0481 Uiso 1 4 calc R
H19A H 0.41357 0.6317 0.15114 0.0504 Uiso 1 4 calc R
H19B H 0.33638 0.72881 0.1113 0.0504 Uiso 1 4 calc R
H20A H 0.17889 0.67641 0.2051 0.0971 Uiso 1 4 calc R
H20B H 0.09952 0.7727 0.1651 0.0971 Uiso 1 4 calc R
H20C H 0.29058 0.79829 0.1915 0.0971 Uiso 1 4 calc R

loop_
_atom_site_aniso_label
_atom_site_aniso_U_11
_atom_site_aniso_U_22
_atom_site_aniso_U_33
_atom_site_aniso_U_12
_atom_site_aniso_U_13
_atom_site_aniso_U_23
Ge1 0.02124(15) 0.02503(14) 0.01686(13) 0.00106(11) -0.00196(11) 0.00063(11)
Ge2 0.02936(16) 0.02935(15) 0.01656(13) -0.00323(12) -0.00110(11) 0.00099(12)
S1 0.0246(4) 0.0308(3) 0.0263(3) 0.0058(3) 0.0019(3) 0.0043(3)
S2 0.0288(4) 0.0390(4) 0.0183(3) 0.0031(3) -0.0043(3) 0.0008(3)
S3 0.0416(4) 0.0389(4) 0.0193(3) 0.0042(3) 0.0033(3) -0.0015(3)
S4 0.0478(5) 0.0337(4) 0.0241(3) 0.0096(3) -0.0108(3) -0.0021(3)
C1 0.0355(17) 0.0346(15) 0.0258(14) 0.0091(12) 0.0058(12) 0.0018(12)
C2 0.0366(17) 0.0341(16) 0.0211(13) 0.0036(12) 0.0003(12) 0.0021(12)
C3 0.0254(14) 0.0249(12) 0.0203(12) 0.0013(10) 0.0014(11) 0.0047(11)
C4 0.0183(13) 0.0264(12) 0.0195(12) -0.0010(10) 0.0019(10) 0.0034(11)
C5 0.0192(13) 0.0276(12) 0.0185(12) -0.0032(11) -0.0011(10) 0.0039(11)
C6 0.0223(13) 0.0255(12) 0.0176(11) -0.0029(10) 0.0004(10) 0.0032(11)
C7 0.0284(15) 0.0272(13) 0.0272(13) 0.0020(11) 0.0022(12) -0.0027(12)
C8 0.0345(16) 0.0368(15) 0.0229(13) -0.0009(14) -0.0010(12) -0.0069(12)
C9 0.0255(15) 0.0377(15) 0.0334(15) -0.0043(12) -0.0071(12) -0.0049(14)
C10 0.0239(15) 0.0505(19) 0.051(2) -0.0018(14) 0.0030(15) -0.0056(17)
C11 0.0362(19) 0.0504(19) 0.0304(15) 0.0103(16) 0.0071(14) 0.0021(15)
C12 0.0287(15) 0.0490(18) 0.0270(14) 0.0029(14) 0.0009(12) 0.0044(14)
C13 0.0304(15) 0.0353(14) 0.0186(12) -0.0031(13) 0.0013(11) 0.0017(12)
C14 0.0344(16) 0.0267(13) 0.0170(11) -0.0016(13) -0.0000(11) 0.0045(11)
C15 0.0345(17) 0.0223(12) 0.0200(12) -0.0003(11) -0.0025(10) 0.0049(11)
C16 0.0367(16) 0.0210(12) 0.0214(13) -0.0007(12) -0.0004(12) 0.0003(11)
C17 0.052(2) 0.0289(14) 0.0244(14) 0.0088(14) -0.0022(13) -0.0011(13)
C18 0.046(2) 0.0388(17) 0.0355(17) 0.0143(16) -0.0053(15) 0.0032(15)
C19 0.045(2) 0.0505(19) 0.0308(16) -0.0183(16) -0.0005(14) -0.0025(15)
C20 0.042(2) 0.069(3) 0.132(5) -0.030(2) 0.033(3) -0.069(3)

loop_
_atom_type_symbol
_atom_type_description
_atom_type_scat_dispersion_real
_atom_type_scat_dispersion_imag
_atom_type_scat_source
C C 0.0033 0.0016
;
International Tables for Crystallography
(Vol. C, Tables 4.2.6.8 and 6.1.1.4)
;
H H 0.0000 0.0000
;
International Tables for Crystallography
(Vol. C, Table 6.1.1.4)
;
Ge Ge 0.1547 1.8001
;
International Tables for Crystallography
(Vol. C, Tables 4.2.6.8 and 6.1.1.4)
;
S S 0.1246 0.1234
;
International Tables for Crystallography
(Vol. C, Tables 4.2.6.8 and 6.1.1.4)
;

loop_
_geom_angle_atom_site_label_1
_geom_angle_atom_site_label_2
_geom_angle_atom_site_label_3
_geom_angle
_geom_angle_publ_flag
Ge2 Ge1 C3 109.21(8) yes
Ge2 Ge1 C6 115.83(8) yes
Ge2 Ge1 C9 113.81(10) yes
C3 Ge1 C6 89.03(11) yes
C3 Ge1 C9 112.68(13) yes
C6 Ge1 C9 113.71(12) yes
Ge1 Ge2 C13 107.48(9) yes
Ge1 Ge2 C16 111.22(9) yes
Ge1 Ge2 C19 114.92(10) yes
C13 Ge2 C16 88.98(12) yes
C13 Ge2 C19 115.63(14) yes
C16 Ge2 C19 115.67(14) yes
C1 S1 C4 91.04(15) yes
C5 S2 C8 91.40(14) yes
C11 S3 C14 91.84(15) yes
C15 S4 C18 91.62(16) yes
S1 C1 C2 112.5(2) yes
C1 C2 C3 112.9(3) yes
Ge1 C3 C2 140.5(2) yes
Ge1 C3 C4 107.94(19) yes
C2 C3 C4 111.6(3) yes
S1 C4 C3 111.9(2) yes
S1 C4 C5 131.0(2) yes
C3 C4 C5 117.1(2) yes
S2 C5 C4 129.7(2) yes
S2 C5 C6 111.5(2) yes
C4 C5 C6 118.8(2) yes
Ge1 C6 C5 107.14(19) yes
Ge1 C6 C7 140.3(2) yes
C5 C6 C7 112.5(2) yes
C6 C7 C8 112.3(3) yes
S2 C8 C7 112.3(2) yes
Ge1 C9 C10 113.4(2) yes
S3 C11 C12 111.6(3) yes
C11 C12 C13 112.9(3) yes
Ge2 C13 C12 140.0(2) yes
Ge2 C13 C14 108.0(2) yes
C12 C13 C14 111.9(3) yes
S3 C14 C13 111.7(2) yes
S3 C14 C15 130.8(2) yes
C13 C14 C15 117.4(2) yes
S4 C15 C14 129.8(2) yes
S4 C15 C16 111.5(2) yes
C14 C15 C16 118.7(3) yes
Ge2 C16 C15 106.9(2) yes
Ge2 C16 C17 141.9(2) yes
C15 C16 C17 111.2(3) yes
C16 C17 C18 114.0(3) yes
S4 C18 C17 111.6(3) yes
Ge2 C19 C20 114.5(3) yes
S1 C1 H1 123.734 no
C2 C1 H1 123.740 no
C1 C2 H2 123.538 no
C3 C2 H2 123.539 no
C6 C7 H7 123.871 no
C8 C7 H7 123.878 no
S2 C8 H8 123.835 no
C7 C8 H8 123.838 no
Ge1 C9 H9A 108.899 no
Ge1 C9 H9B 108.897 no
C10 C9 H9A 108.888 no
C10 C9 H9B 108.895 no
H9A C9 H9B 107.732 no
C9 C10 H10A 109.478 no
C9 C10 H10B 109.470 no
C9 C10 H10C 109.477 no
H10A C10 H10B 109.458 no
H10A C10 H10C 109.486 no
H10B C10 H10C 109.458 no
S3 C11 H11 124.194 no
C12 C11 H11 124.191 no
C11 C12 H12 123.559 no
C13 C12 H12 123.574 no
C16 C17 H17 122.982 no
C18 C17 H17 122.979 no
S4 C18 H18 124.169 no
C17 C18 H18 124.199 no
Ge2 C19 H19A 108.637 no
Ge2 C19 H19B 108.647 no
C20 C19 H19A 108.624 no
C20 C19 H19B 108.630 no
H19A C19 H19B 107.591 no
C19 C20 H20A 109.473 no
C19 C20 H20B 109.472 no
C19 C20 H20C 109.472 no
H20A C20 H20B 109.465 no
H20A C20 H20C 109.468 no
H20B C20 H20C 109.477 no

loop_
_geom_bond_atom_site_label_1
_geom_bond_atom_site_label_2
_geom_bond_distance
_geom_bond_publ_flag
Ge1 Ge2 2.4175(4) yes
Ge1 C3 1.953(3) yes
Ge1 C6 1.958(3) yes
Ge1 C9 1.950(3) yes
Ge2 C13 1.953(3) yes
Ge2 C16 1.959(3) yes
Ge2 C19 1.964(4) yes
S1 C1 1.716(3) yes
S1 C4 1.719(3) yes
S2 C5 1.723(3) yes
S2 C8 1.722(3) yes
S3 C11 1.722(4) yes
S3 C14 1.717(3) yes
S4 C15 1.723(3) yes
S4 C18 1.719(4) yes
C1 C2 1.356(4) yes
C2 C3 1.412(4) yes
C3 C4 1.386(4) yes
C4 C5 1.447(4) yes
C5 C6 1.380(4) yes
C6 C7 1.420(4) yes
C7 C8 1.364(4) yes
C9 C10 1.507(5) yes
C11 C12 1.370(5) yes
C12 C13 1.421(5) yes
C13 C14 1.384(4) yes
C14 C15 1.438(4) yes
C15 C16 1.390(4) yes
C16 C17 1.414(5) yes
C17 C18 1.353(5) yes
C19 C20 1.454(7) yes
C1 H1 0.950 no
C2 H2 0.950 no
C7 H7 0.950 no
C8 H8 0.950 no
C9 H9A 0.990 no
C9 H9B 0.990 no
C10 H10A 0.980 no
C10 H10B 0.980 no
C10 H10C 0.980 no
C11 H11 0.950 no
C12 H12 0.950 no
C17 H17 0.950 no
C18 H18 0.950 no
C19 H19A 0.990 no
C19 H19B 0.990 no
C20 H20A 0.980 no
C20 H20B 0.980 no
C20 H20C 0.980 no

loop_
_geom_contact_atom_site_label_1
_geom_contact_atom_site_label_2
_geom_contact_distance
_geom_contact_publ_flag
_geom_contact_site_symmetry_2
C2 C12 3.596(4) no .
S1 C8 3.585(3) no 3_645
C7 C20 3.582(6) no 3_545
C8 S1 3.585(3) no 3_655
C8 C20 3.574(6) no 3_545
C20 C7 3.582(6) no 3_555
C20 C8 3.574(6) no 3_555
Ge1 H2 3.4730 no .
Ge1 H7 3.4870 no .
Ge1 H10A 2.8894 no .
Ge1 H10B 3.2016 no .
Ge1 H20A 3.5194 no .
Ge2 H12 3.4737 no .
Ge2 H17 3.4971 no .
Ge2 H20A 3.0279 no .
Ge2 H20B 3.0168 no .
S1 H2 3.4775 no .
S2 H7 3.4878 no .
S3 H12 3.4816 no .
S4 H17 3.4644 no .
C2 H12 3.2829 no .
C3 H1 3.2086 no .
C3 H9A 3.5272 no .
C3 H9B 3.2771 no .
C4 H1 3.3863 no .
C4 H2 3.2119 no .
C5 H7 3.2249 no .
C5 H8 3.4012 no .
C6 H8 3.2147 no .
C6 H9B 3.4152 no .
C6 H10B 3.5120 no .
C6 H20A 3.0735 no .
C7 H20A 2.9349 no .
C12 H2 3.2299 no .
C13 H2 3.5950 no .
C13 H11 3.2282 no .
C13 H19A 3.4883 no .
C13 H19B 3.4455 no .
C14 H11 3.4055 no .
C14 H12 3.2203 no .
C15 H17 3.2097 no .
C15 H18 3.4042 no .
C16 H10A 3.3138 no .
C16 H18 3.2217 no .
C16 H19B 3.3940 no .
C16 H20B 3.5246 no .
C17 H10A 3.1425 no .
H1 H2 2.4086 no .
H2 H12 3.1250 no .
H7 H8 2.4226 no .
H7 H10B 3.3367 no .
H7 H20A 2.7309 no .
H9A H10A 2.4690 no .
H9A H10B 2.8269 no .
H9A H10C 2.2433 no .
H9B H10A 2.8318 no .
H9B H10B 2.2554 no .
H9B H10C 2.4520 no .
H10A H17 2.7976 no .
H11 H12 2.4291 no .
H17 H18 2.4038 no .
H17 H20B 3.3249 no .
H19A H20A 2.3002 no .
H19A H20B 2.8046 no .
H19A H20C 2.2892 no .
H19B H20A 2.8044 no .
H19B H20B 2.3079 no .
H19B H20C 2.2817 no .
Ge2 H10C 3.3776 no 1_655
S1 H7 3.1509 no 3_545
S1 H9B 3.1107 no 1_655
S1 H10B 3.0363 no 3_545
S2 H1 3.0370 no 3_655
S2 H10A 3.5628 no 3_545
S2 H17 3.0136 no 3_545
S2 H19A 3.2423 no 3_645
S2 H20B 3.0179 no 3_545
S2 H20C 3.1201 no 3_645
S3 H1 3.3769 no 2_455
S3 H8 3.1429 no 4_564
S3 H9A 2.9822 no 2_555
S3 H11 3.2043 no 2_455
S3 H12 3.2725 no 2_455
S4 H1 3.0899 no 2_455
S4 H2 3.0860 no 2_455
S4 H18 3.0850 no 2_565
S4 H19B 2.9783 no 2_465
C1 H7 3.4034 no 3_545
C1 H8 3.5366 no 3_645
C1 H9B 3.4164 no 1_655
C1 H20C 3.2750 no 1_545
C2 H7 3.3461 no 3_545
C2 H8 3.5103 no 3_545
C2 H10C 3.5311 no 1_655
C2 H11 3.4525 no 2_455
C3 H7 3.0028 no 3_545
C3 H10C 3.1173 no 1_655
C4 H7 2.7864 no 3_545
C4 H10B 3.3823 no 1_655
C4 H10C 3.1804 no 1_655
C5 H7 3.3275 no 3_545
C5 H10B 3.4753 no 1_655
C5 H20B 3.3939 no 3_545
C6 H20B 3.3837 no 3_545
C7 H9B 3.5126 no 3_555
C7 H20B 3.0225 no 3_545
C7 H20C 3.3907 no 3_545
C8 H1 3.2162 no 3_655
C8 H9B 3.3411 no 3_555
C8 H20B 2.7322 no 3_545
C9 H12 3.1795 no 1_455
C10 H12 3.0999 no 1_455
C10 H19A 2.8754 no 1_455
C11 H2 3.2439 no 2_555
C11 H9A 3.4186 no 2_555
C11 H11 3.4483 no 2_455
C12 H9A 3.4129 no 1_655
C12 H10C 3.1278 no 1_655
C12 H11 3.4855 no 2_455
C13 H10C 3.3885 no 1_655
C13 H11 3.2839 no 2_455
C14 H11 3.0457 no 2_455
C14 H18 3.5132 no 2_565
C15 H18 2.8565 no 2_565
C16 H18 3.0057 no 2_565
C17 H18 3.2093 no 2_565
C18 H18 3.2414 no 2_565
C19 H10A 3.4811 no 1_655
C19 H10C 3.3041 no 1_655
H1 S2 3.0370 no 3_645
H1 S3 3.3769 no 2_555
H1 S4 3.0899 no 2_555
H1 C8 3.2162 no 3_645
H1 H8 3.0502 no 3_645
H1 H19B 3.2097 no 1_545
H1 H20C 2.9797 no 1_545
H2 S4 3.0860 no 2_555
H2 C11 3.2439 no 2_455
H2 H8 3.5020 no 3_545
H2 H11 2.6121 no 2_455
H7 S1 3.1509 no 3_555
H7 C1 3.4034 no 3_555
H7 C2 3.3461 no 3_555
H7 C3 3.0028 no 3_555
H7 C4 2.7864 no 3_555
H7 C5 3.3275 no 3_555
H7 H9B 3.2887 no 3_555
H7 H20B 3.4736 no 3_545
H7 H20C 3.4895 no 3_545
H8 S3 3.1429 no 4_565
H8 C1 3.5366 no 3_655
H8 C2 3.5103 no 3_555
H8 H1 3.0502 no 3_655
H8 H2 3.5020 no 3_555
H8 H9B 2.9473 no 3_555
H8 H20B 3.0235 no 3_545
H9A S3 2.9822 no 2_455
H9A C11 3.4186 no 2_455
H9A C12 3.4129 no 1_455
H9A H11 3.1887 no 2_455
H9A H12 2.4793 no 1_455
H9B S1 3.1107 no 1_455
H9B C1 3.4164 no 1_455
H9B C7 3.5126 no 3_545
H9B C8 3.3411 no 3_545
H9B H7 3.2887 no 3_545
H9B H8 2.9473 no 3_545
H9B H20A 3.4327 no 3_545
H10A S2 3.5628 no 3_555
H10A C19 3.4811 no 1_455
H10A H12 3.3807 no 1_455
H10A H19A 2.5267 no 1_455
H10B S1 3.0363 no 3_555
H10B C4 3.3823 no 1_455
H10B C5 3.4753 no 1_455
H10B H19A 3.1171 no 1_455
H10B H20C 3.1536 no 3_545
H10C Ge2 3.3776 no 1_455
H10C C2 3.5311 no 1_455
H10C C3 3.1173 no 1_455
H10C C4 3.1804 no 1_455
H10C C12 3.1278 no 1_455
H10C C13 3.3885 no 1_455
H10C C19 3.3041 no 1_455
H10C H12 2.4217 no 1_455
H10C H19A 2.5406 no 1_455
H11 S3 3.2043 no 2_555
H11 C2 3.4525 no 2_555
H11 C11 3.4483 no 2_555
H11 C12 3.4855 no 2_555
H11 C13 3.2839 no 2_555
H11 C14 3.0457 no 2_555
H11 H2 2.6121 no 2_555
H11 H9A 3.1887 no 2_555
H12 S3 3.2725 no 2_555
H12 C9 3.1795 no 1_655
H12 C10 3.0999 no 1_655
H12 H9A 2.4793 no 1_655
H12 H10A 3.3807 no 1_655
H12 H10C 2.4217 no 1_655
H17 S2 3.0136 no 3_555
H17 H19A 3.1275 no 1_455
H17 H19B 3.1700 no 1_455
H18 S4 3.0850 no 2_465
H18 C14 3.5132 no 2_465
H18 C15 2.8565 no 2_465
H18 C16 3.0057 no 2_465
H18 C17 3.2093 no 2_465
H18 C18 3.2414 no 2_465
H18 H19B 3.4064 no 1_455
H19A S2 3.2423 no 3_655
H19A C10 2.8754 no 1_655
H19A H10A 2.5267 no 1_655
H19A H10B 3.1171 no 1_655
H19A H10C 2.5406 no 1_655
H19A H17 3.1275 no 1_655
H19B S4 2.9783 no 2_565
H19B H1 3.2097 no 1_565
H19B H17 3.1700 no 1_655
H19B H18 3.4064 no 1_655
H20A H9B 3.4327 no 3_555
H20B S2 3.0179 no 3_555
H20B C5 3.3939 no 3_555
H20B C6 3.3837 no 3_555
H20B C7 3.0225 no 3_555
H20B C8 2.7322 no 3_555
H20B H7 3.4736 no 3_555
H20B H8 3.0235 no 3_555
H20C S2 3.1201 no 3_655
H20C C1 3.2750 no 1_565
H20C C7 3.3907 no 3_555
H20C H1 2.9797 no 1_565
H20C H7 3.4895 no 3_555
H20C H10B 3.1536 no 3_555

loop_
_geom_torsion_atom_site_label_1
_geom_torsion_atom_site_label_2
_geom_torsion_atom_site_label_3
_geom_torsion_atom_site_label_4
_geom_torsion
_geom_torsion_publ_flag
Ge2 Ge1 C3 C2 -63.6(3) no
Ge2 Ge1 C3 C4 115.76(14) no
C3 Ge1 Ge2 C13 34.58(9) no
C3 Ge1 Ge2 C16 130.44(9) no
C3 Ge1 Ge2 C19 -95.69(9) no
Ge2 Ge1 C6 C5 -109.67(14) no
Ge2 Ge1 C6 C7 70.7(3) no
C6 Ge1 Ge2 C13 133.13(9) no
C6 Ge1 Ge2 C16 -131.00(9) no
C6 Ge1 Ge2 C19 2.86(9) no
Ge2 Ge1 C9 C10 -72.13(19) no
C9 Ge1 Ge2 C13 -92.29(10) no
C9 Ge1 Ge2 C16 3.58(11) no
C9 Ge1 Ge2 C19 137.44(10) no
C3 Ge1 C6 C5 1.27(16) no
C3 Ge1 C6 C7 -178.4(3) no
C6 Ge1 C3 C2 179.3(3) no
C6 Ge1 C3 C4 -1.34(17) no
C3 Ge1 C9 C10 162.84(16) no
C9 Ge1 C3 C2 63.9(3) no
C9 Ge1 C3 C4 -116.74(17) no
C6 Ge1 C9 C10 63.4(2) no
C9 Ge1 C6 C5 115.71(17) no
C9 Ge1 C6 C7 -63.9(3) no
Ge1 Ge2 C13 C12 -65.2(3) no
Ge1 Ge2 C13 C14 110.51(15) no
Ge1 Ge2 C16 C15 -106.31(15) no
Ge1 Ge2 C16 C17 71.4(3) no
Ge1 Ge2 C19 C20 -56.8(2) no
C13 Ge2 C16 C15 2.08(17) no
C13 Ge2 C16 C17 179.8(3) no
C16 Ge2 C13 C12 -177.1(3) no
C16 Ge2 C13 C14 -1.45(18) no
C13 Ge2 C19 C20 176.98(18) no
C19 Ge2 C13 C12 64.7(3) no
C19 Ge2 C13 C14 -119.62(19) no
C16 Ge2 C19 C20 74.9(2) no
C19 Ge2 C16 C15 120.20(18) no
C19 Ge2 C16 C17 -62.1(3) no
C1 S1 C4 C3 -1.1(2) no
C1 S1 C4 C5 179.0(2) no
C4 S1 C1 C2 1.1(2) no
C5 S2 C8 C7 0.8(2) no
C8 S2 C5 C4 -178.7(2) no
C8 S2 C5 C6 -0.8(2) no
C11 S3 C14 C13 0.8(2) no
C11 S3 C14 C15 -178.0(3) no
C14 S3 C11 C12 0.1(2) no
C15 S4 C18 C17 -0.2(2) no
C18 S4 C15 C14 -179.2(3) no
C18 S4 C15 C16 0.3(2) no
S1 C1 C2 C3 -0.8(3) no
C1 C2 C3 Ge1 179.4(3) no
C1 C2 C3 C4 0.0(4) no
Ge1 C3 C4 S1 -178.78(13) no
Ge1 C3 C4 C5 1.1(3) no
C2 C3 C4 S1 0.8(3) no
C2 C3 C4 C5 -179.3(2) no
S1 C4 C5 S2 -2.5(4) no
S1 C4 C5 C6 179.78(19) no
C3 C4 C5 S2 177.6(2) no
C3 C4 C5 C6 -0.1(4) no
S2 C5 C6 Ge1 -179.08(13) no
S2 C5 C6 C7 0.7(3) no
C4 C5 C6 Ge1 -1.0(3) no
C4 C5 C6 C7 178.8(2) no
Ge1 C6 C7 C8 179.6(2) no
C5 C6 C7 C8 -0.1(3) no
C6 C7 C8 S2 -0.6(3) no
S3 C11 C12 C13 -0.9(4) no
C11 C12 C13 Ge2 177.1(3) no
C11 C12 C13 C14 1.5(4) no
Ge2 C13 C14 S3 -178.45(14) no
Ge2 C13 C14 C15 0.5(3) no
C12 C13 C14 S3 -1.4(3) no
C12 C13 C14 C15 177.5(2) no
S3 C14 C15 S4 -0.5(4) no
S3 C14 C15 C16 -179.96(19) no
C13 C14 C15 S4 -179.2(2) no
C13 C14 C15 C16 1.3(4) no
S4 C15 C16 Ge2 178.11(14) no
S4 C15 C16 C17 -0.4(3) no
C14 C15 C16 Ge2 -2.4(3) no
C14 C15 C16 C17 179.2(2) no
Ge2 C16 C17 C18 -177.4(2) no
C15 C16 C17 C18 0.2(4) no
C16 C17 C18 S4 -0.0(4) no
